data_4080982
loop_
_publ_author_name
'Guo, Shuai'
'Sivaram, Haresh'
'Yuan, Dan'
'Huynh, Han Vinh'

_publ_section_title
;
 Gold and Palladium Hetero-Bis-NHC Complexes: Characterizations,
 Correlations, and Ligand Redistributions
;
_journal_issue 13
_journal_name_full Organometallics
_journal_page_first 3685
_journal_paper_doi 10.1021/om400313r
_journal_volume 32
_journal_year 2013
_chemical_formula_sum 'C29 H33 Au B F4 N5'
_chemical_formula_weight 735.38
_chemical_name_systematic
; 
 ? 
;
_space_group_IT_number 14
_symmetry_cell_setting monoclinic
_symmetry_space_group_name_Hall '-P 2yn'
_symmetry_space_group_name_H-M 'P 1 21/n 1'
_atom_sites_solution_hydrogens geom
_atom_sites_solution_primary direct
_atom_sites_solution_secondary difmap
_audit_creation_method SHELXL-97
_cell_angle_alpha 90.00
_cell_angle_beta 90.016(4)
_cell_angle_gamma 90.00
_cell_formula_units_Z 4
_cell_length_a 11.3640(17)
_cell_length_b 13.907(2)
_cell_length_c 18.598(3)
_cell_measurement_reflns_used 924
_cell_measurement_temperature 100(2)
_cell_measurement_theta_max 27.47
_cell_measurement_theta_min 2.10
_cell_volume 2939.2(8)
_computing_cell_refinement 'Bruker SMART'
_computing_data_collection 'Bruker SMART'
_computing_data_reduction 'Bruker SAINT'
_computing_molecular_graphics 'Bruker SHELXTL'
_computing_publication_material 'Bruker SHELXTL'
_computing_structure_refinement 'SHELXL-97 (Sheldrick, 1997)'
_computing_structure_solution 'SHELXS-97 (Sheldrick, 1990)'
_diffrn_ambient_temperature 100(2)
_diffrn_measured_fraction_theta_full 0.999
_diffrn_measured_fraction_theta_max 0.999
_diffrn_measurement_device_type 'CCD area detector'
_diffrn_measurement_method 'phi and omega scans'
_diffrn_radiation_monochromator graphite
_diffrn_radiation_source 'fine-focus sealed tube'
_diffrn_radiation_type MoK\a
_diffrn_radiation_wavelength 0.71073
_diffrn_reflns_av_R_equivalents 0.0448
_diffrn_reflns_av_sigmaI/netI 0.0507
_diffrn_reflns_limit_h_max 14
_diffrn_reflns_limit_h_min -14
_diffrn_reflns_limit_k_max 17
_diffrn_reflns_limit_k_min -18
_diffrn_reflns_limit_l_max 11
_diffrn_reflns_limit_l_min -24
_diffrn_reflns_number 20570
_diffrn_reflns_theta_full 27.50
_diffrn_reflns_theta_max 27.50
_diffrn_reflns_theta_min 1.83
_exptl_absorpt_coefficient_mu 5.058
_exptl_absorpt_correction_T_max 2253.4290
_exptl_absorpt_correction_T_min 0.1513
_exptl_absorpt_correction_type multi-scan
_exptl_absorpt_process_details 'Sadabs, (Sheldrick 2001)'
_exptl_crystal_colour Colourless
_exptl_crystal_density_diffrn 1.662
_exptl_crystal_density_meas ?
_exptl_crystal_density_method 'not measured'
_exptl_crystal_description Block
_exptl_crystal_F_000 1448
_exptl_crystal_size_max 0.60
_exptl_crystal_size_mid 0.60
_exptl_crystal_size_min 0.36
_refine_diff_density_max 3.607
_refine_diff_density_min -2.200
_refine_diff_density_rms 0.172
_refine_ls_extinction_method none
_refine_ls_goodness_of_fit_ref 1.044
_refine_ls_hydrogen_treatment constr
_refine_ls_matrix_type full
_refine_ls_number_parameters 365
_refine_ls_number_reflns 6756
_refine_ls_number_restraints 6
_refine_ls_restrained_S_all 1.044
_refine_ls_R_factor_all 0.0430
_refine_ls_R_factor_gt 0.0380
_refine_ls_shift/su_max 0.001
_refine_ls_shift/su_mean 0.000
_refine_ls_structure_factor_coef Fsqd
_refine_ls_weighting_details 'calc w=1/[\s^2^(Fo^2^)+(0.0530P)^2^+3.2270P] where P=(Fo^2^+2Fc^2^)/3'
_refine_ls_weighting_scheme calc
_refine_ls_wR_factor_gt 0.0926
_refine_ls_wR_factor_ref 0.0952
_reflns_number_gt 5980
_reflns_number_total 6756
_reflns_threshold_expression >2sigma(I)
_cod_data_source_file om400313r_si_001.cif
_cod_data_source_block b039
_cod_depositor_comments
;
The following automatic conversions were performed:

'_symmetry_cell_setting' value 'Monoclinic' changed to 'monoclinic'
according to /home/saulius/struct/CIF-dictionaries/cif_core.dic
dictionary named 'cif_core.dic' version 2.4.2 from
2011-04-26.

'_exptl_absorpt_correction_type' value 'Multi-scan'
changed to 'multi-scan' according to
/home/saulius/struct/CIF-dictionaries/cif_core.dic dictionary named
'cif_core.dic' version 2.4.2 from 2011-04-26.

Automatic conversion script
Id: cif_fix_values 1891 2012-01-12 08:04:46Z andrius 

The following automatic conversions were performed:

'_exptl_crystal_density_meas' value 'Not Measured' was changed to '?'
- the value is perceived as not measured.

Automatic conversion script
Id: cif_fix_values 3008 2015-01-20 13:52:24Z robertas 
;
_cod_original_cell_volume 2939.3(8)
_cod_original_sg_symbol_H-M P2(1)/n
_cod_database_code 4080982

loop_
_symmetry_equiv_pos_as_xyz
'x, y, z'
'-x+1/2, y+1/2, -z+1/2'
'-x, -y, -z'
'x-1/2, -y-1/2, z-1/2'

loop_
_atom_site_label
_atom_site_type_symbol
_atom_site_fract_x
_atom_site_fract_y
_atom_site_fract_z
_atom_site_U_iso_or_equiv
_atom_site_adp_type
_atom_site_occupancy
_atom_site_symmetry_multiplicity
_atom_site_calc_flag
_atom_site_refinement_flags
Au1 Au 0.151349(12) 0.271326(10) 0.098503(8) 0.01507(7) Uani 1 1 d .
N1 N 0.1755(3) 0.4852(2) 0.07271(19) 0.0140(7) Uani 1 1 d .
N2 N 0.1074(3) 0.4563(2) 0.18003(19) 0.0147(7) Uani 1 1 d .
N3 N 0.2320(3) 0.0767(2) 0.04024(19) 0.0165(7) Uani 1 1 d .
N4 N 0.0646(3) 0.0658(2) 0.08894(19) 0.0170(7) Uani 1 1 d .
N5 N 0.0885(3) -0.0245(2) 0.0638(2) 0.0189(7) Uani 1 1 d .
C1 C 0.1451(3) 0.4140(3) 0.1189(2) 0.0143(8) Uani 1 1 d .
C2 C 0.1551(3) 0.5745(3) 0.1042(2) 0.0172(8) Uani 1 1 d .
C3 C 0.1686(4) 0.6681(3) 0.0788(3) 0.0259(10) Uani 1 1 d .
H3 H 0.1982 0.6812 0.0320 0.031 Uiso 1 1 calc R
C4 C 0.1364(5) 0.7411(3) 0.1256(4) 0.0374(13) Uani 1 1 d .
H4 H 0.1444 0.8060 0.1105 0.045 Uiso 1 1 calc R
C5 C 0.0928(5) 0.7223(3) 0.1940(4) 0.0360(13) Uani 1 1 d .
H5 H 0.0719 0.7746 0.2243 0.043 Uiso 1 1 calc R
C6 C 0.0791(4) 0.6304(3) 0.2190(3) 0.0256(10) Uani 1 1 d .
H6 H 0.0488 0.6179 0.2657 0.031 Uiso 1 1 calc R
C7 C 0.1115(3) 0.5559(3) 0.1731(2) 0.0159(8) Uani 1 1 d .
C8 C 0.2254(3) 0.4677(3) -0.0006(2) 0.0156(8) Uani 1 1 d .
H8 H 0.2338 0.3966 -0.0063 0.019 Uiso 1 1 calc R
C9 C 0.1428(4) 0.5021(4) -0.0586(3) 0.0292(10) Uani 1 1 d .
H9A H 0.0680 0.4672 -0.0550 0.044 Uiso 1 1 calc R
H9B H 0.1781 0.4901 -0.1059 0.044 Uiso 1 1 calc R
H9C H 0.1285 0.5711 -0.0528 0.044 Uiso 1 1 calc R
C10 C 0.3482(4) 0.5107(4) -0.0058(3) 0.0284(10) Uani 1 1 d .
H10A H 0.3430 0.5810 -0.0030 0.043 Uiso 1 1 calc R
H10B H 0.3839 0.4922 -0.0517 0.043 Uiso 1 1 calc R
H10C H 0.3967 0.4867 0.0339 0.043 Uiso 1 1 calc R
C11 C 0.0658(4) 0.4014(3) 0.2434(2) 0.0195(8) Uani 1 1 d .
H11 H 0.0794 0.3318 0.2329 0.023 Uiso 1 1 calc R
C12 C 0.1369(4) 0.4258(4) 0.3101(3) 0.0318(11) Uani 1 1 d .
H12A H 0.2208 0.4165 0.3001 0.048 Uiso 1 1 calc R
H12B H 0.1130 0.3836 0.3497 0.048 Uiso 1 1 calc R
H12C H 0.1227 0.4929 0.3235 0.048 Uiso 1 1 calc R
C13 C -0.0661(4) 0.4147(4) 0.2529(3) 0.0277(10) Uani 1 1 d .
H13A H -0.0833 0.4828 0.2616 0.042 Uiso 1 1 calc R
H13B H -0.0931 0.3765 0.2940 0.042 Uiso 1 1 calc R
H13C H -0.1069 0.3934 0.2093 0.042 Uiso 1 1 calc R
C14 C 0.1495(3) 0.1312(3) 0.0754(2) 0.0145(8) Uani 1 1 d U
C15 C 0.1920(4) -0.0150(3) 0.0341(2) 0.0181(8) Uani 1 1 d .
H15 H 0.2338 -0.0656 0.0112 0.022 Uiso 1 1 calc R
C16 C 0.3467(4) 0.1122(3) 0.0156(2) 0.0202(9) Uani 1 1 d .
H16A H 0.3939 0.0570 -0.0017 0.024 Uiso 1 1 calc R
H16B H 0.3889 0.1408 0.0570 0.024 Uiso 1 1 calc R
C17 C 0.3389(4) 0.1864(3) -0.0438(2) 0.0189(8) Uani 1 1 d .
C18 C 0.4416(4) 0.2388(3) -0.0584(3) 0.0259(10) Uani 1 1 d .
H18 H 0.5101 0.2296 -0.0300 0.031 Uiso 1 1 calc R
C19 C 0.4424(5) 0.3041(4) -0.1148(3) 0.0320(11) Uani 1 1 d .
H19 H 0.5122 0.3390 -0.1251 0.038 Uiso 1 1 calc R
C20 C 0.3438(5) 0.3189(4) -0.1559(3) 0.0312(11) Uani 1 1 d .
H20 H 0.3455 0.3643 -0.1941 0.037 Uiso 1 1 calc R
C21 C 0.2411(5) 0.2675(3) -0.1417(3) 0.0259(10) Uani 1 1 d .
H21 H 0.1727 0.2775 -0.1702 0.031 Uiso 1 1 calc R
C22 C 0.2394(4) 0.2012(3) -0.0854(2) 0.0208(9) Uani 1 1 d .
H22 H 0.1696 0.1659 -0.0756 0.025 Uiso 1 1 calc R
C23 C -0.0419(3) 0.0800(3) 0.1326(2) 0.0171(8) Uani 1 1 d .
H23A H -0.1119 0.0588 0.1051 0.020 Uiso 1 1 calc R
H23B H -0.0513 0.1491 0.1439 0.020 Uiso 1 1 calc R
C24 C -0.0331(3) 0.0233(3) 0.2012(2) 0.0151(8) Uani 1 1 d .
C25 C -0.1214(3) -0.0412(3) 0.2201(2) 0.0175(8) Uani 1 1 d .
H25 H -0.1893 -0.0474 0.1907 0.021 Uiso 1 1 calc R
C26 C -0.1101(4) -0.0968(3) 0.2823(2) 0.0221(9) Uani 1 1 d .
H26 H -0.1696 -0.1417 0.2948 0.027 Uiso 1 1 calc R
C27 C -0.0123(4) -0.0861(3) 0.3254(2) 0.0245(9) Uani 1 1 d .
H27 H -0.0046 -0.1239 0.3677 0.029 Uiso 1 1 calc R
C28 C 0.0750(4) -0.0206(4) 0.3074(2) 0.0245(9) Uani 1 1 d .
H28 H 0.1419 -0.0135 0.3376 0.029 Uiso 1 1 calc R
C29 C 0.0650(4) 0.0341(3) 0.2460(2) 0.0212(9) Uani 1 1 d .
H29 H 0.1247 0.0791 0.2340 0.025 Uiso 1 1 calc R
B1 B 0.6560(4) 0.1594(4) 0.1137(3) 0.0237(10) Uani 1 1 d .
F1 F 0.5427(2) 0.1939(2) 0.12553(17) 0.0363(7) Uani 1 1 d .
F2 F 0.7042(3) 0.2022(2) 0.0538(2) 0.0479(9) Uani 1 1 d .
F3 F 0.7237(3) 0.1759(3) 0.17377(19) 0.0537(10) Uani 1 1 d .
F4 F 0.6524(3) 0.0607(2) 0.10130(17) 0.0439(9) Uani 1 1 d .

loop_
_atom_site_aniso_label
_atom_site_aniso_U_11
_atom_site_aniso_U_22
_atom_site_aniso_U_33
_atom_site_aniso_U_23
_atom_site_aniso_U_13
_atom_site_aniso_U_12
Au1 0.01866(10) 0.01185(10) 0.01469(10) -0.00034(5) 0.00038(7) -0.00018(5)
N1 0.0136(14) 0.0162(16) 0.0120(16) -0.0007(14) -0.0021(14) 0.0000(12)
N2 0.0171(15) 0.0152(16) 0.0119(17) 0.0024(13) 0.0016(14) -0.0003(12)
N3 0.0182(16) 0.0179(16) 0.0133(17) 0.0005(14) 0.0008(14) 0.0021(12)
N4 0.0241(17) 0.0134(15) 0.0134(17) -0.0011(13) 0.0003(15) 0.0020(13)
N5 0.0284(18) 0.0123(15) 0.0160(18) -0.0005(14) -0.0020(15) 0.0022(13)
C1 0.0107(16) 0.0149(18) 0.017(2) 0.0004(16) -0.0043(15) -0.0034(13)
C2 0.0179(19) 0.0131(19) 0.021(2) -0.0014(15) -0.0049(18) -0.0010(13)
C3 0.031(2) 0.017(2) 0.030(2) 0.0062(19) 0.001(2) -0.0010(16)
C4 0.050(3) 0.010(2) 0.052(4) 0.000(2) 0.007(3) 0.0018(19)
C5 0.045(3) 0.017(2) 0.046(4) -0.010(2) 0.008(3) 0.0045(19)
C6 0.026(2) 0.025(2) 0.026(2) -0.0057(19) 0.004(2) 0.0032(17)
C7 0.0171(18) 0.0132(17) 0.017(2) -0.0025(15) -0.0034(16) 0.0001(14)
C8 0.0152(17) 0.0211(19) 0.0104(19) 0.0001(16) 0.0010(15) -0.0002(14)
C9 0.023(2) 0.047(3) 0.017(2) 0.002(2) -0.0026(19) 0.0066(19)
C10 0.0169(19) 0.052(3) 0.017(2) -0.002(2) 0.0009(18) -0.0070(19)
C11 0.024(2) 0.022(2) 0.013(2) 0.0050(17) 0.0024(17) -0.0009(16)
C12 0.031(2) 0.044(3) 0.020(2) 0.005(2) -0.003(2) -0.007(2)
C13 0.024(2) 0.038(3) 0.021(2) 0.008(2) 0.005(2) -0.0003(18)
C14 0.0175(14) 0.0170(14) 0.0088(14) 0.0044(13) -0.0001(12) 0.0012(11)
C15 0.027(2) 0.0154(18) 0.0115(19) -0.0018(16) -0.0024(17) 0.0023(15)
C16 0.0213(19) 0.0199(19) 0.019(2) -0.0012(17) 0.0009(18) 0.0003(15)
C17 0.026(2) 0.0178(19) 0.0132(19) -0.0026(17) 0.0017(17) 0.0017(16)
C18 0.028(2) 0.026(2) 0.023(3) -0.0019(19) 0.001(2) -0.0020(17)
C19 0.039(3) 0.030(2) 0.027(3) 0.001(2) 0.011(2) -0.009(2)
C20 0.047(3) 0.026(2) 0.020(2) 0.005(2) 0.008(2) 0.001(2)
C21 0.034(3) 0.026(2) 0.017(2) -0.0019(18) -0.002(2) 0.0033(17)
C22 0.027(2) 0.0187(19) 0.017(2) -0.0012(17) 0.0028(18) -0.0002(16)
C23 0.0186(18) 0.0179(18) 0.015(2) 0.0004(16) 0.0014(16) 0.0016(14)
C24 0.0145(17) 0.0178(18) 0.0132(19) -0.0012(16) 0.0003(16) 0.0012(14)
C25 0.0165(18) 0.0184(19) 0.018(2) -0.0022(16) -0.0041(16) -0.0016(14)
C26 0.027(2) 0.0197(19) 0.020(2) 0.0005(17) 0.0049(19) -0.0014(16)
C27 0.031(2) 0.029(2) 0.013(2) 0.0034(18) 0.0027(19) 0.0093(18)
C28 0.0171(19) 0.043(3) 0.014(2) -0.0033(19) -0.0062(17) 0.0057(17)
C29 0.0163(18) 0.029(2) 0.019(2) -0.0048(18) 0.0008(17) -0.0046(16)
B1 0.026(2) 0.025(3) 0.021(2) -0.004(2) 0.002(2) 0.0038(18)
F1 0.0239(13) 0.0541(18) 0.0310(16) -0.0122(15) -0.0022(13) 0.0084(13)
F2 0.058(2) 0.0396(17) 0.046(2) 0.0121(16) 0.0218(18) 0.0045(16)
F3 0.0414(17) 0.077(3) 0.043(2) -0.0292(19) -0.0203(16) 0.0272(17)
F4 0.063(2) 0.0269(16) 0.042(2) -0.0055(13) 0.0153(18) -0.0017(13)

loop_
_atom_type_symbol
_atom_type_description
_atom_type_scat_dispersion_real
_atom_type_scat_dispersion_imag
_atom_type_scat_source
C C 0.0033 0.0016 'International Tables Vol C Tables 4.2.6.8 and 6.1.1.4'
H H 0.0000 0.0000 'International Tables Vol C Tables 4.2.6.8 and 6.1.1.4'
N N 0.0061 0.0033 'International Tables Vol C Tables 4.2.6.8 and 6.1.1.4'
Au Au -2.0133 8.8022 'International Tables Vol C Tables 4.2.6.8 and 6.1.1.4'
F F 0.0171 0.0103 'International Tables Vol C Tables 4.2.6.8 and 6.1.1.4'
B B 0.0013 0.0007 'International Tables Vol C Tables 4.2.6.8 and 6.1.1.4'

loop_
_geom_angle_atom_site_label_1
_geom_angle_atom_site_label_2
_geom_angle_atom_site_label_3
_geom_angle
C14 Au1 C1 176.93(15)
C1 N1 C2 110.1(3)
C1 N1 C8 123.7(3)
C2 N1 C8 126.2(3)
C1 N2 C7 110.2(3)
C1 N2 C11 123.1(3)
C7 N2 C11 126.7(3)
C15 N3 C14 109.3(3)
C15 N3 C16 125.9(3)
C14 N3 C16 124.7(3)
C14 N4 N5 114.4(3)
C14 N4 C23 127.0(3)
N5 N4 C23 118.4(3)
C15 N5 N4 103.4(3)
N2 C1 N1 107.2(3)
N2 C1 Au1 126.6(3)
N1 C1 Au1 126.1(3)
N1 C2 C3 132.3(4)
N1 C2 C7 106.2(3)
C3 C2 C7 121.5(4)
C4 C3 C2 116.2(5)
C3 C4 C5 122.1(4)
C6 C5 C4 121.8(5)
C5 C6 C7 117.2(5)
N2 C7 C6 132.5(4)
N2 C7 C2 106.3(3)
C6 C7 C2 121.2(4)
N1 C8 C9 111.4(3)
N1 C8 C10 110.0(3)
C9 C8 C10 113.6(4)
N2 C11 C12 111.4(4)
N2 C11 C13 110.1(4)
C12 C11 C13 113.7(4)
N4 C14 N3 101.8(3)
N4 C14 Au1 128.7(3)
N3 C14 Au1 129.5(3)
N5 C15 N3 111.1(3)
N3 C16 C17 113.9(4)
C22 C17 C18 119.6(4)
C22 C17 C16 123.8(4)
C18 C17 C16 116.6(4)
C19 C18 C17 119.5(5)
C20 C19 C18 121.0(4)
C19 C20 C21 120.0(5)
C20 C21 C22 119.5(5)
C17 C22 C21 120.4(4)
N4 C23 C24 110.1(3)
C25 C24 C29 119.5(4)
C25 C24 C23 120.3(4)
C29 C24 C23 120.2(4)
C24 C25 C26 120.0(4)
C27 C26 C25 119.7(4)
C26 C27 C28 120.4(4)
C29 C28 C27 120.2(4)
C28 C29 C24 120.0(4)
F2 B1 F3 111.2(4)
F2 B1 F4 107.7(4)
F3 B1 F4 108.3(4)
F2 B1 F1 110.4(4)
F3 B1 F1 109.3(4)
F4 B1 F1 109.8(4)

loop_
_geom_bond_atom_site_label_1
_geom_bond_atom_site_label_2
_geom_bond_distance
Au1 C14 1.995(4)
Au1 C1 2.021(4)
N1 C1 1.356(5)
N1 C2 1.391(5)
N1 C8 1.496(5)
N2 C1 1.351(5)
N2 C7 1.391(5)
N2 C11 1.482(5)
N3 C15 1.359(5)
N3 C14 1.372(5)
N3 C16 1.468(5)
N4 C14 1.350(5)
N4 N5 1.368(5)
N4 C23 1.470(5)
N5 C15 1.306(5)
C2 C3 1.394(6)
C2 C7 1.399(6)
C3 C4 1.387(8)
C4 C5 1.390(9)
C5 C6 1.369(7)
C6 C7 1.391(6)
C8 C9 1.509(6)
C8 C10 1.521(5)
C11 C12 1.518(7)
C11 C13 1.521(6)
C16 C17 1.514(6)
C17 C22 1.385(6)
C17 C18 1.403(6)
C18 C19 1.387(7)
C19 C20 1.372(8)
C20 C21 1.394(7)
C21 C22 1.396(7)
C23 C24 1.503(6)
C24 C25 1.391(5)
C24 C29 1.399(6)
C25 C26 1.397(6)
C26 C27 1.379(7)
C27 C28 1.387(6)
C28 C29 1.378(7)
B1 F2 1.376(6)
B1 F3 1.376(6)
B1 F4 1.392(6)
B1 F1 1.392(5)
